data_7003829
loop_
_publ_author_name
'Song, Xue-Qin'
'Liu, Wei-Sheng'
'Dou, Wei'
'Zheng, Jiang-Rong'
'Tang, Xiao-Liang'
'Zhang, Hong-Rui'
'Wang, Da-Qi'

_publ_section_title
;
 Tuning the self-assembly and luminescence properties of lanthanide
 coordination polymers by ligand design
;
_journal_issue 27
_journal_name_full 'Dalton Transactions'
_journal_page_first 3582
_journal_page_last 3591
_journal_paper_doi 10.1039/b800217g
_journal_year 2008
_chemical_formula_sum 'C48 H45 N3 O9'
_chemical_formula_weight 807.87
_chemical_name_systematic
;
?
;
_space_group_IT_number 14
_symmetry_cell_setting monoclinic
_symmetry_space_group_name_Hall '-P 2yn'
_symmetry_space_group_name_H-M 'P 1 21/n 1'
_atom_sites_solution_hydrogens geom
_atom_sites_solution_primary direct
_atom_sites_solution_secondary difmap
_audit_creation_method SHELXL-97
_cell_angle_alpha 90.00
_cell_angle_beta 95.2180(10)
_cell_angle_gamma 90.00
_cell_formula_units_Z 4
_cell_length_a 8.9278(2)
_cell_length_b 15.1760(4)
_cell_length_c 31.0232(8)
_cell_measurement_reflns_used 2991
_cell_measurement_temperature 293(2)
_cell_measurement_theta_max 20.28
_cell_measurement_theta_min 2.33
_cell_volume 4185.86(18)
_computing_cell_refinement 'Bruker SMART'
_computing_data_collection 'Bruker SMART'
_computing_data_reduction 'Bruker SAINT'
_computing_molecular_graphics 'Bruker SHELXTL'
_computing_publication_material 'Bruker SHELXTL'
_computing_structure_refinement 'SHELXL-97 (Sheldrick, 1997)'
_computing_structure_solution 'SHELXS-97 (Sheldrick, 1990)'
_diffrn_ambient_temperature 293(2)
_diffrn_measured_fraction_theta_full 0.996
_diffrn_measured_fraction_theta_max 0.996
_diffrn_measurement_device_type 'CCD area detector'
_diffrn_measurement_method 'phi and omega scans'
_diffrn_radiation_monochromator graphite
_diffrn_radiation_source 'fine-focus sealed tube'
_diffrn_radiation_type MoK\a
_diffrn_radiation_wavelength 0.71073
_diffrn_reflns_av_R_equivalents 0.0414
_diffrn_reflns_av_sigmaI/netI 0.0520
_diffrn_reflns_limit_h_max 10
_diffrn_reflns_limit_h_min -10
_diffrn_reflns_limit_k_max 17
_diffrn_reflns_limit_k_min -18
_diffrn_reflns_limit_l_max 37
_diffrn_reflns_limit_l_min -36
_diffrn_reflns_number 22130
_diffrn_reflns_theta_full 25.50
_diffrn_reflns_theta_max 25.50
_diffrn_reflns_theta_min 1.88
_exptl_absorpt_coefficient_mu 0.089
_exptl_absorpt_correction_type none
_exptl_crystal_colour 'pale yellow'
_exptl_crystal_density_diffrn 1.282
_exptl_crystal_density_meas ?
_exptl_crystal_density_method 'not measured'
_exptl_crystal_description block
_exptl_crystal_F_000 1704
_exptl_crystal_size_max 0.45
_exptl_crystal_size_mid 0.32
_exptl_crystal_size_min 0.28
_refine_diff_density_max 0.322
_refine_diff_density_min -0.212
_refine_diff_density_rms 0.036
_refine_ls_extinction_coef 0.0022(4)
_refine_ls_extinction_expression Fc^*^=kFc[1+0.001xFc^2^\l^3^/sin(2\q)]^-1/4^
_refine_ls_extinction_method SHELXL
_refine_ls_goodness_of_fit_ref 1.015
_refine_ls_hydrogen_treatment mixed
_refine_ls_matrix_type full
_refine_ls_number_parameters 702
_refine_ls_number_reflns 7759
_refine_ls_number_restraints 0
_refine_ls_restrained_S_all 1.015
_refine_ls_R_factor_all 0.1135
_refine_ls_R_factor_gt 0.0529
_refine_ls_shift/su_max 0.000
_refine_ls_shift/su_mean 0.000
_refine_ls_structure_factor_coef Fsqd
_refine_ls_weighting_details 'calc w=1/[\s^2^(Fo^2^)+(0.0716P)^2^+0.1838P] where P=(Fo^2^+2Fc^2^)/3'
_refine_ls_weighting_scheme calc
_refine_ls_wR_factor_gt 0.1263
_refine_ls_wR_factor_ref 0.1578
_reflns_number_gt 4118
_reflns_number_total 7759
_reflns_threshold_expression >2sigma(I)
_cod_data_source_file b800217g.txt
_cod_data_source_block z060622songxq18_0m
_cod_depositor_comments
;
The following automatic conversions were performed:
'_symmetry_cell_setting' value 'Monoclinic' changed to 'monoclinic'
according to '/home/saulius/struct/CIF-dictionaries/cif_core.dic'
dictionary named 'cif_core.dic' version 2.4.1 from 2010-06-29.

Automatic conversion script
Id: cif_fix_enum 1527 2010-12-29 10:47:43Z saulius 

The following automatic conversions were performed:

'_exptl_crystal_density_meas' value 'none' was changed to '?' - the
value is perceived as not measured.

Automatic conversion script
Id: cif_fix_values 3008 2015-01-20 13:52:24Z robertas 
;
_cod_original_sg_symbol_H-M P2(1)/n
_cod_database_code 7003829

loop_
_symmetry_equiv_pos_as_xyz
'x, y, z'
'-x+1/2, y+1/2, -z+1/2'
'-x, -y, -z'
'x-1/2, -y-1/2, z-1/2'

loop_
_atom_site_label
_atom_site_type_symbol
_atom_site_fract_x
_atom_site_fract_y
_atom_site_fract_z
_atom_site_U_iso_or_equiv
_atom_site_adp_type
_atom_site_occupancy
_atom_site_symmetry_multiplicity
_atom_site_calc_flag
_atom_site_refinement_flags
_atom_site_disorder_assembly
_atom_site_disorder_group
C1 C -0.3510(4) 0.3727(3) -0.02281(12) 0.0781(10) Uani 1 1 d . . .
C2 C -0.2378(5) 0.3860(3) 0.00630(12) 0.0837(10) Uani 1 1 d . . .
C3 C -0.3644(3) 0.2815(2) -0.02818(11) 0.0646(9) Uani 1 1 d . . .
C4 C -0.2616(3) 0.2423(2) -0.00190(9) 0.0595(7) Uani 1 1 d . . .
C5 C -0.2226(3) 0.1492(2) 0.00673(14) 0.0715(9) Uani 1 1 d . . .
C6 C -0.0417(3) 0.08721(17) -0.03967(9) 0.0528(7) Uani 1 1 d . . .
C7 C 0.1201(3) 0.07369(15) -0.04735(8) 0.0455(6) Uani 1 1 d . . .
C8 C 0.1484(4) 0.03531(18) -0.08670(9) 0.0614(8) Uani 1 1 d . . .
C9 C 0.2924(4) 0.0232(2) -0.09836(11) 0.0697(8) Uani 1 1 d . . .
C10 C 0.4120(4) 0.04764(19) -0.07039(10) 0.0655(8) Uani 1 1 d . . .
C11 C 0.3893(3) 0.08494(18) -0.03116(9) 0.0561(7) Uani 1 1 d . . .
C12 C 0.2446(3) 0.09944(15) -0.01967(8) 0.0461(6) Uani 1 1 d . . .
C13 C 0.3408(3) 0.1826(2) 0.04390(9) 0.0533(7) Uani 1 1 d . . .
C14 C 0.2757(2) 0.23486(17) 0.07882(8) 0.0463(6) Uani 1 1 d . . .
C15 C 0.2265(2) 0.32149(18) 0.07014(8) 0.0493(6) Uani 1 1 d . . .
C16 C 0.1768(2) 0.37241(17) 0.10372(8) 0.0489(6) Uani 1 1 d . . .
C17 C 0.1679(3) 0.33511(17) 0.14486(8) 0.0514(7) Uani 1 1 d . . .
C18 C 0.2155(3) 0.24835(17) 0.15297(8) 0.0501(6) Uani 1 1 d . . .
C19 C 0.2698(3) 0.19773(17) 0.11997(8) 0.0491(6) Uani 1 1 d . . .
C20 C 0.3206(5) 0.1033(2) 0.12824(14) 0.0752(9) Uani 1 1 d . . .
C21 C 0.2287(5) 0.3594(3) 0.02519(11) 0.0738(9) Uani 1 1 d . . .
C22 C 0.1057(5) 0.3886(3) 0.18031(12) 0.0753(10) Uani 1 1 d . . .
C23 C 0.2051(4) 0.2109(2) 0.19737(9) 0.0642(8) Uani 1 1 d . . .
C24 C 0.2784(3) 0.2634(2) 0.26953(8) 0.0610(7) Uani 1 1 d . . .
C25 C 0.2003(4) 0.1967(3) 0.28845(11) 0.0839(10) Uani 1 1 d . . .
C26 C 0.1652(5) 0.2062(4) 0.33084(13) 0.1055(13) Uani 1 1 d . . .
C27 C 0.2061(5) 0.2814(4) 0.35374(13) 0.1050(13) Uani 1 1 d . . .
C28 C 0.2846(4) 0.3461(3) 0.33510(11) 0.0862(11) Uani 1 1 d . . .
C29 C 0.3239(3) 0.3397(2) 0.29280(9) 0.0646(8) Uani 1 1 d . . .
C30 C 0.4070(3) 0.4155(2) 0.27602(10) 0.0685(8) Uani 1 1 d . . .
C31 C 0.5707(4) 0.4719(3) 0.22316(13) 0.0854(10) Uani 1 1 d . . .
C32 C 0.7285(5) 0.4741(3) 0.24239(15) 0.1014(13) Uani 1 1 d . . .
C33 C 0.8063(6) 0.4302(4) 0.27359(19) 0.151(2) Uani 1 1 d . . .
H33A H 0.7724 0.3841 0.2899 0.181 Uiso 1 1 calc R . .
C34 C 0.9500(10) 0.4673(10) 0.2772(4) 0.267(9) Uani 1 1 d . . .
H34A H 1.0290 0.4496 0.2969 0.321 Uiso 1 1 calc R . .
C35 C 0.9571(13) 0.5287(10) 0.2495(5) 0.313(12) Uani 1 1 d . . .
H35A H 1.0418 0.5622 0.2454 0.375 Uiso 1 1 calc R . .
C36 C 0.1391(3) 0.46830(19) 0.09694(12) 0.0590(7) Uani 1 1 d . . .
C37 C -0.0846(3) 0.55959(17) 0.09615(8) 0.0512(6) Uani 1 1 d . . .
C38 C 0.0000(3) 0.63557(19) 0.09358(10) 0.0663(8) Uani 1 1 d . . .
C39 C -0.0661(4) 0.7171(2) 0.09757(12) 0.0813(10) Uani 1 1 d . . .
C40 C -0.2156(4) 0.7239(2) 0.10303(12) 0.0830(10) Uani 1 1 d . . .
C41 C -0.2995(4) 0.6487(2) 0.10510(10) 0.0712(9) Uani 1 1 d . . .
C42 C -0.2382(3) 0.56497(17) 0.10207(8) 0.0532(7) Uani 1 1 d . . .
C43 C -0.3441(3) 0.48943(19) 0.10562(9) 0.0596(7) Uani 1 1 d . . .
C44 C -0.3803(4) 0.3309(2) 0.11292(13) 0.0718(9) Uani 1 1 d . . .
C45 C -0.3093(3) 0.2631(2) 0.14187(10) 0.0639(8) Uani 1 1 d . . .
C46 C -0.2099(4) 0.2002(3) 0.13773(14) 0.1041(12) Uani 1 1 d . . .
H46 H -0.1640 0.1866 0.1128 0.125 Uiso 1 1 calc R . .
C47 C -0.1854(6) 0.1565(3) 0.17914(19) 0.1117(17) Uani 1 1 d . . .
C48 C -0.2638(7) 0.2016(4) 0.20446(19) 0.149(2) Uani 1 1 d . . .
H48 H -0.2649 0.1903 0.2339 0.179 Uiso 1 1 calc R . .
H1 H 0.411(3) 0.1367(17) 0.0558(7) 0.056(7) Uiso 1 1 d . . .
H2 H 0.389(3) 0.2211(17) 0.0245(8) 0.060(8) Uiso 1 1 d . . .
H3 H 0.062(3) 0.0192(16) -0.1053(8) 0.057(7) Uiso 1 1 d . . .
H4 H 0.182(3) 0.5033(19) 0.1232(9) 0.075(9) Uiso 1 1 d . . .
H5 H 0.478(3) 0.1024(17) -0.0101(8) 0.069(8) Uiso 1 1 d . . .
H6 H 0.229(3) 0.152(2) 0.2014(9) 0.082(11) Uiso 1 1 d . . .
H7 H 0.042(4) 0.435(2) 0.1709(10) 0.101(12) Uiso 1 1 d . . .
H8 H -0.400(3) 0.6510(19) 0.1092(9) 0.083(10) Uiso 1 1 d . . .
H9 H 0.107(3) 0.223(2) 0.2076(9) 0.084(10) Uiso 1 1 d . . .
H10 H -0.260(3) 0.782(2) 0.1084(9) 0.086(10) Uiso 1 1 d . . .
H11 H -0.194(3) 0.4029(19) 0.1117(9) 0.074(9) Uiso 1 1 d . . .
H12 H 0.108(3) 0.6299(16) 0.0899(8) 0.063(8) Uiso 1 1 d . . .
H13 H 0.304(3) -0.0025(19) -0.1272(10) 0.083(9) Uiso 1 1 d . . .
H14 H 0.000(3) 0.1438(19) 0.0157(9) 0.070(9) Uiso 1 1 d . . .
H15 H -0.485(4) 0.348(2) 0.1226(9) 0.095(10) Uiso 1 1 d . . .
H16 H 0.180(3) 0.4934(18) 0.0710(9) 0.072(9) Uiso 1 1 d . . .
H17 H 0.518(3) 0.0372(18) -0.0775(8) 0.079(9) Uiso 1 1 d . . .
H18 H 0.177(4) 0.289(2) 0.3854(12) 0.111(11) Uiso 1 1 d . . .
H19 H 0.319(4) 0.391(2) 0.0201(11) 0.121(14) Uiso 1 1 d . . .
H20 H 0.295(4) 0.070(3) 0.1030(13) 0.124(14) Uiso 1 1 d . . .
H21 H 0.147(4) 0.400(2) 0.0181(10) 0.095(11) Uiso 1 1 d . . .
H22 H -0.285(4) 0.114(2) -0.0126(10) 0.093(11) Uiso 1 1 d . . .
H23 H 0.044(5) 0.350(3) 0.1983(15) 0.18(2) Uiso 1 1 d . . .
H24 H -0.390(3) 0.306(2) 0.0851(11) 0.091(11) Uiso 1 1 d . . .
H25 H 0.214(4) 0.314(3) 0.0029(13) 0.127(15) Uiso 1 1 d . . .
H26 H 0.312(3) 0.400(2) 0.3505(11) 0.095(11) Uiso 1 1 d . . .
H27 H -0.230(3) 0.134(2) 0.0385(11) 0.091(10) Uiso 1 1 d . . .
H29 H -0.192(4) 0.440(3) 0.0179(12) 0.134(15) Uiso 1 1 d . . .
H30 H 0.554(4) 0.463(2) 0.1887(12) 0.114(12) Uiso 1 1 d . . .
H31 H 0.513(4) 0.531(3) 0.2290(11) 0.108(12) Uiso 1 1 d . . .
H32 H -0.008(4) 0.767(2) 0.0970(10) 0.100(12) Uiso 1 1 d . . .
H33 H 0.419(5) 0.100(2) 0.1391(12) 0.115(14) Uiso 1 1 d . . .
H34 H 0.175(3) 0.143(2) 0.2713(10) 0.097(11) Uiso 1 1 d . . .
H35 H -0.404(4) 0.414(2) -0.0385(11) 0.108(13) Uiso 1 1 d . . .
H36 H 0.473(3) 0.350(2) 0.2292(10) 0.088(11) Uiso 1 1 d . . .
H37 H -0.135(4) 0.109(3) 0.1870(13) 0.136(16) Uiso 1 1 d . . .
H38 H 0.175(5) 0.412(3) 0.2014(15) 0.155(18) Uiso 1 1 d . . .
H39 H 0.106(4) 0.158(3) 0.3419(11) 0.117(13) Uiso 1 1 d . . .
H40 H 0.262(4) 0.075(3) 0.1480(14) 0.135(16) Uiso 1 1 d . . .
H47 H -0.423(3) 0.2596(19) -0.0441(9) 0.062(10) Uiso 1 1 d . . .
N1 N -0.0710(2) 0.12703(17) -0.00302(9) 0.0639(7) Uani 1 1 d . . .
N2 N 0.4843(3) 0.4030(2) 0.24141(9) 0.0715(7) Uani 1 1 d . . .
N3 N -0.2872(3) 0.40942(15) 0.11195(8) 0.0623(7) Uani 1 1 d . . .
O1 O -0.1778(2) 0.30583(17) 0.02008(7) 0.0887(7) Uani 1 1 d . . .
O2 O -0.1432(2) 0.06408(16) -0.06622(6) 0.0865(7) Uani 1 1 d . . .
O3 O 0.21879(17) 0.13915(12) 0.01866(5) 0.0557(5) Uani 1 1 d . . .
O4 O 0.31395(19) 0.25660(13) 0.22737(5) 0.0635(5) Uani 1 1 d . . .
O5 O 0.4071(3) 0.48795(17) 0.29392(8) 0.1043(8) Uani 1 1 d . . .
O6 O 0.8153(5) 0.5373(3) 0.22619(13) 0.1751(18) Uani 1 1 d . . .
O7 O -0.02372(17) 0.47708(11) 0.09243(6) 0.0585(5) Uani 1 1 d . . .
O8 O -0.4805(2) 0.50234(15) 0.10424(8) 0.0980(8) Uani 1 1 d . . .
O9 O -0.3442(3) 0.2671(2) 0.18358(10) 0.1309(10) Uani 1 1 d . . .

loop_
_atom_site_aniso_label
_atom_site_aniso_U_11
_atom_site_aniso_U_22
_atom_site_aniso_U_33
_atom_site_aniso_U_23
_atom_site_aniso_U_13
_atom_site_aniso_U_12
C1 0.068(2) 0.088(3) 0.078(2) 0.018(2) 0.0069(18) 0.008(2)
C2 0.104(3) 0.066(3) 0.080(2) 0.005(2) 0.008(2) -0.001(2)
C3 0.0525(18) 0.075(3) 0.065(2) 0.0041(18) -0.0035(16) -0.0087(17)
C4 0.0462(15) 0.067(2) 0.0665(18) -0.0029(16) 0.0126(14) -0.0066(14)
C5 0.0450(16) 0.077(2) 0.094(3) 0.008(2) 0.0132(17) 0.0035(16)
C6 0.0551(16) 0.0486(16) 0.0531(16) 0.0079(14) -0.0030(13) -0.0076(13)
C7 0.0531(15) 0.0335(14) 0.0493(15) 0.0011(12) 0.0015(12) -0.0020(11)
C8 0.075(2) 0.0517(18) 0.0556(18) -0.0060(14) -0.0033(16) -0.0055(15)
C9 0.092(2) 0.0557(19) 0.064(2) -0.0144(16) 0.0198(18) 0.0005(16)
C10 0.068(2) 0.0554(18) 0.076(2) -0.0092(16) 0.0242(17) 0.0083(15)
C11 0.0501(15) 0.0542(17) 0.0652(18) -0.0108(15) 0.0120(14) 0.0033(13)
C12 0.0525(15) 0.0365(14) 0.0497(15) -0.0050(12) 0.0077(12) 0.0022(11)
C13 0.0427(14) 0.0603(19) 0.0567(17) -0.0115(15) 0.0030(13) -0.0019(14)
C14 0.0365(13) 0.0492(16) 0.0529(16) -0.0112(13) 0.0025(11) -0.0025(11)
C15 0.0368(13) 0.0565(17) 0.0543(16) -0.0026(14) 0.0033(11) -0.0047(12)
C16 0.0374(13) 0.0479(16) 0.0612(17) -0.0031(14) 0.0035(11) -0.0014(11)
C17 0.0445(14) 0.0537(17) 0.0558(16) -0.0142(14) 0.0044(12) -0.0004(12)
C18 0.0502(14) 0.0487(17) 0.0513(15) -0.0065(13) 0.0034(12) -0.0067(12)
C19 0.0482(14) 0.0449(16) 0.0532(16) -0.0077(13) -0.0001(12) -0.0030(12)
C20 0.099(3) 0.057(2) 0.070(2) -0.0046(19) 0.008(2) 0.011(2)
C21 0.081(2) 0.077(3) 0.064(2) 0.010(2) 0.0157(18) 0.005(2)
C22 0.081(2) 0.076(3) 0.070(2) -0.022(2) 0.0115(19) 0.022(2)
C23 0.076(2) 0.061(2) 0.0550(18) -0.0064(16) 0.0055(15) -0.0138(17)
C24 0.0598(17) 0.077(2) 0.0472(16) -0.0023(16) 0.0093(13) 0.0011(15)
C25 0.094(2) 0.096(3) 0.064(2) 0.004(2) 0.0176(18) -0.014(2)
C26 0.109(3) 0.139(4) 0.072(3) 0.016(3) 0.028(2) -0.019(3)
C27 0.110(3) 0.149(4) 0.059(2) 0.003(3) 0.023(2) 0.001(3)
C28 0.093(2) 0.108(3) 0.057(2) -0.012(2) 0.0067(18) 0.008(2)
C29 0.0635(17) 0.081(2) 0.0496(17) -0.0091(16) 0.0048(13) 0.0080(16)
C30 0.0643(18) 0.074(2) 0.066(2) -0.0163(18) 0.0026(15) 0.0054(16)
C31 0.091(3) 0.080(3) 0.086(3) -0.005(2) 0.010(2) -0.015(2)
C32 0.084(3) 0.102(3) 0.123(3) -0.057(3) 0.034(3) -0.023(2)
C33 0.102(4) 0.181(6) 0.163(5) -0.069(4) -0.028(3) 0.042(4)
C34 0.081(6) 0.41(2) 0.304(14) -0.265(14) -0.038(7) 0.062(8)
C35 0.115(6) 0.42(2) 0.43(2) -0.351(18) 0.133(10) -0.122(10)
C36 0.0431(15) 0.0515(19) 0.083(2) 0.0018(17) 0.0071(15) 0.0009(13)
C37 0.0536(15) 0.0416(16) 0.0579(16) 0.0047(13) 0.0019(12) 0.0038(13)
C38 0.0602(19) 0.0471(19) 0.092(2) 0.0087(16) 0.0064(16) -0.0031(15)
C39 0.083(2) 0.047(2) 0.113(3) 0.0140(19) 0.0025(19) -0.0014(19)
C40 0.083(3) 0.050(2) 0.117(3) 0.0104(19) 0.0148(19) 0.0144(19)
C41 0.063(2) 0.061(2) 0.091(2) 0.0145(17) 0.0168(17) 0.0148(17)
C42 0.0531(15) 0.0460(17) 0.0605(16) 0.0086(13) 0.0045(12) 0.0041(13)
C43 0.0502(16) 0.0596(19) 0.0687(18) 0.0136(15) 0.0033(13) 0.0071(14)
C44 0.060(2) 0.062(2) 0.091(3) 0.007(2) -0.0010(18) -0.0149(16)
C45 0.0607(17) 0.0542(19) 0.077(2) 0.0054(16) 0.0080(15) -0.0150(15)
C46 0.107(3) 0.078(3) 0.122(3) -0.030(3) -0.022(2) 0.019(2)
C47 0.114(3) 0.046(2) 0.164(5) 0.005(3) -0.045(3) 0.003(2)
C48 0.185(5) 0.105(4) 0.157(5) 0.071(4) 0.014(4) 0.008(4)
N1 0.0409(13) 0.0772(18) 0.0729(17) -0.0117(14) 0.0012(12) -0.0032(12)
N2 0.0784(17) 0.0679(19) 0.0699(17) -0.0116(15) 0.0158(14) -0.0094(15)
N3 0.0440(13) 0.0498(15) 0.0915(18) 0.0104(13) -0.0019(12) -0.0044(12)
O1 0.0852(15) 0.0900(18) 0.0876(15) 0.0072(14) -0.0105(12) -0.0036(13)
O2 0.0629(12) 0.1189(19) 0.0736(14) -0.0098(13) -0.0166(10) -0.0157(12)
O3 0.0434(9) 0.0706(12) 0.0533(10) -0.0207(9) 0.0064(8) -0.0053(8)
O4 0.0648(11) 0.0793(14) 0.0472(10) -0.0093(10) 0.0100(9) -0.0094(10)
O5 0.126(2) 0.0815(18) 0.1094(19) -0.0374(15) 0.0348(15) -0.0079(14)
O6 0.152(3) 0.180(3) 0.209(4) -0.112(3) 0.102(3) -0.083(3)
O7 0.0450(10) 0.0434(11) 0.0870(13) -0.0041(9) 0.0049(8) 0.0008(8)
O8 0.0499(12) 0.0838(16) 0.161(2) 0.0354(15) 0.0103(12) 0.0057(11)
O9 0.135(2) 0.142(3) 0.122(2) 0.045(2) 0.0456(18) 0.030(2)

loop_
_atom_type_symbol
_atom_type_description
_atom_type_scat_dispersion_real
_atom_type_scat_dispersion_imag
_atom_type_scat_source
C C 0.0033 0.0016 'International Tables Vol C Tables 4.2.6.8 and 6.1.1.4'
H H 0.0000 0.0000 'International Tables Vol C Tables 4.2.6.8 and 6.1.1.4'
N N 0.0061 0.0033 'International Tables Vol C Tables 4.2.6.8 and 6.1.1.4'
O O 0.0106 0.0060 'International Tables Vol C Tables 4.2.6.8 and 6.1.1.4'

loop_
_geom_angle_atom_site_label_1
_geom_angle_atom_site_label_2
_geom_angle_atom_site_label_3
_geom_angle
_geom_angle_site_symmetry_1
_geom_angle_site_symmetry_3
_geom_angle_publ_flag
C2 C1 C3 106.7(4) . . ?
C2 C1 H35 127(2) . . ?
C3 C1 H35 126(2) . . ?
C1 C2 O1 109.3(4) . . ?
C1 C2 H29 131(2) . . ?
O1 C2 H29 119(2) . . ?
C4 C3 C1 109.1(3) . . ?
C4 C3 H47 127(2) . . ?
C1 C3 H47 124(2) . . ?
C3 C4 O1 108.1(3) . . ?
C3 C4 C5 133.4(3) . . ?
O1 C4 C5 118.5(3) . . ?
N1 C5 C4 113.2(3) . . ?
N1 C5 H22 104.1(19) . . ?
C4 C5 H22 108.1(19) . . ?
N1 C5 H27 106.8(17) . . ?
C4 C5 H27 111.0(18) . . ?
H22 C5 H27 114(3) . . ?
O2 C6 N1 121.0(3) . . ?
O2 C6 C7 121.4(3) . . ?
N1 C6 C7 117.6(2) . . ?
C8 C7 C12 117.2(2) . . ?
C8 C7 C6 116.7(2) . . ?
C12 C7 C6 126.0(2) . . ?
C9 C8 C7 122.2(3) . . ?
C9 C8 H3 122.1(14) . . ?
C7 C8 H3 115.7(15) . . ?
C10 C9 C8 119.4(3) . . ?
C10 C9 H13 122.8(16) . . ?
C8 C9 H13 117.7(16) . . ?
C9 C10 C11 120.3(3) . . ?
C9 C10 H17 121.1(16) . . ?
C11 C10 H17 118.6(16) . . ?
C10 C11 C12 120.6(3) . . ?
C10 C11 H5 120.5(14) . . ?
C12 C11 H5 118.9(14) . . ?
O3 C12 C11 121.7(2) . . ?
O3 C12 C7 118.0(2) . . ?
C11 C12 C7 120.3(2) . . ?
O3 C13 C14 108.11(19) . . ?
O3 C13 H1 107.6(14) . . ?
C14 C13 H1 112.2(14) . . ?
O3 C13 H2 107.1(14) . . ?
C14 C13 H2 110.7(15) . . ?
H1 C13 H2 111(2) . . ?
C19 C14 C15 120.9(2) . . ?
C19 C14 C13 119.6(2) . . ?
C15 C14 C13 119.4(2) . . ?
C16 C15 C14 119.2(2) . . ?
C16 C15 C21 120.5(3) . . ?
C14 C15 C21 120.2(3) . . ?
C15 C16 C17 120.1(2) . . ?
C15 C16 C36 120.8(3) . . ?
C17 C16 C36 119.1(2) . . ?
C18 C17 C16 120.1(2) . . ?
C18 C17 C22 120.0(3) . . ?
C16 C17 C22 119.9(3) . . ?
C17 C18 C19 120.3(2) . . ?
C17 C18 C23 118.5(3) . . ?
C19 C18 C23 121.2(3) . . ?
C14 C19 C18 119.3(2) . . ?
C14 C19 C20 119.9(3) . . ?
C18 C19 C20 120.8(3) . . ?
C19 C20 H20 108(2) . . ?
C19 C20 H33 112(2) . . ?
H20 C20 H33 116(3) . . ?
C19 C20 H40 111(3) . . ?
H20 C20 H40 101(3) . . ?
H33 C20 H40 108(3) . . ?
C15 C21 H19 115(2) . . ?
C15 C21 H21 112.4(19) . . ?
H19 C21 H21 106(3) . . ?
C15 C21 H25 112(2) . . ?
H19 C21 H25 107(3) . . ?
H21 C21 H25 104(3) . . ?
C17 C22 H7 116(2) . . ?
C17 C22 H23 110(3) . . ?
H7 C22 H23 105(3) . . ?
C17 C22 H38 117(3) . . ?
H7 C22 H38 106(3) . . ?
H23 C22 H38 101(4) . . ?
O4 C23 C18 108.2(2) . . ?
O4 C23 H6 103.9(19) . . ?
C18 C23 H6 117.1(19) . . ?
O4 C23 H9 105.8(17) . . ?
C18 C23 H9 111.4(17) . . ?
H6 C23 H9 110(3) . . ?
O4 C24 C25 120.9(3) . . ?
O4 C24 C29 118.0(3) . . ?
C25 C24 C29 121.1(3) . . ?
C26 C25 C24 119.4(4) . . ?
C26 C25 H34 122.6(19) . . ?
C24 C25 H34 118.0(19) . . ?
C27 C26 C25 120.2(4) . . ?
C27 C26 H39 124(2) . . ?
C25 C26 H39 115(2) . . ?
C28 C27 C26 120.1(4) . . ?
C28 C27 H18 120(2) . . ?
C26 C27 H18 120(2) . . ?
C27 C28 C29 122.1(4) . . ?
C27 C28 H26 121(2) . . ?
C29 C28 H26 117(2) . . ?
C28 C29 C24 117.2(3) . . ?
C28 C29 C30 116.8(3) . . ?
C24 C29 C30 126.0(3) . . ?
O5 C30 N2 120.5(3) . . ?
O5 C30 C29 120.8(3) . . ?
N2 C30 C29 118.6(3) . . ?
N2 C31 C32 112.4(3) . . ?
N2 C31 H30 106.0(19) . . ?
C32 C31 H30 116.3(18) . . ?
N2 C31 H31 104.8(19) . . ?
C32 C31 H31 112.2(19) . . ?
H30 C31 H31 104(3) . . ?
C33 C32 O6 110.3(5) . . ?
C33 C32 C31 134.7(5) . . ?
O6 C32 C31 114.9(5) . . ?
C32 C33 C34 105.9(8) . . ?
C32 C33 H33A 127.0 . . ?
C34 C33 H33A 127.0 . . ?
C35 C34 C33 110.1(11) . . ?
C35 C34 H34A 125.0 . . ?
C33 C34 H34A 125.0 . . ?
C34 C35 O6 108.5(10) . . ?
C34 C35 H35A 125.8 . . ?
O6 C35 H35A 125.8 . . ?
O7 C36 C16 108.1(2) . . ?
O7 C36 H4 109.0(15) . . ?
C16 C36 H4 109.3(16) . . ?
O7 C36 H16 109.1(15) . . ?
C16 C36 H16 113.0(16) . . ?
H4 C36 H16 108(2) . . ?
O7 C37 C38 122.1(2) . . ?
O7 C37 C42 117.6(2) . . ?
C38 C37 C42 120.3(2) . . ?
C39 C38 C37 120.0(3) . . ?
C39 C38 H12 121.4(15) . . ?
C37 C38 H12 118.6(15) . . ?
C40 C39 C38 120.7(3) . . ?
C40 C39 H32 120(2) . . ?
C38 C39 H32 119(2) . . ?
C39 C40 C41 119.2(3) . . ?
C39 C40 H10 120.3(17) . . ?
C41 C40 H10 120.2(17) . . ?
C40 C41 C42 122.5(3) . . ?
C40 C41 H8 121.4(19) . . ?
C42 C41 H8 116.1(19) . . ?
C41 C42 C37 117.2(3) . . ?
C41 C42 C43 116.1(2) . . ?
C37 C42 C43 126.7(2) . . ?
O8 C43 N3 121.1(3) . . ?
O8 C43 C42 120.4(3) . . ?
N3 C43 C42 118.5(2) . . ?
N3 C44 C45 111.8(2) . . ?
N3 C44 H15 108.9(17) . . ?
C45 C44 H15 110.5(17) . . ?
N3 C44 H24 108(2) . . ?
C45 C44 H24 106(2) . . ?
H15 C44 H24 111(3) . . ?
C46 C45 O9 109.8(3) . . ?
C46 C45 C44 134.7(4) . . ?
O9 C45 C44 115.3(3) . . ?
C45 C46 C47 107.1(4) . . ?
C45 C46 H46 126.4 . . ?
C47 C46 H46 126.4 . . ?
C48 C47 C46 104.5(4) . . ?
C48 C47 H37 124(3) . . ?
C46 C47 H37 131(3) . . ?
C47 C48 O9 113.0(5) . . ?
C47 C48 H48 123.5 . . ?
O9 C48 H48 123.5 . . ?
C6 N1 C5 122.8(3) . . ?
C6 N1 H14 121.6(19) . . ?
C5 N1 H14 115.6(19) . . ?
C30 N2 C31 122.9(3) . . ?
C30 N2 H36 115(2) . . ?
C31 N2 H36 122(2) . . ?
C43 N3 C44 122.8(3) . . ?
C43 N3 H11 118(2) . . ?
C44 N3 H11 118(2) . . ?
C4 O1 C2 106.7(3) . . ?
C12 O3 C13 119.61(18) . . ?
C24 O4 C23 116.3(2) . . ?
C32 O6 C35 105.2(7) . . ?
C37 O7 C36 118.37(19) . . ?
C48 O9 C45 105.4(4) . . ?

loop_
_geom_bond_atom_site_label_1
_geom_bond_atom_site_label_2
_geom_bond_distance
_geom_bond_site_symmetry_2
_geom_bond_publ_flag
C1 C2 1.308(5) . ?
C1 C3 1.398(5) . ?
C1 H35 0.90(3) . ?
C2 O1 1.381(4) . ?
C2 H29 0.97(4) . ?
C3 C4 1.313(4) . ?
C3 H47 0.76(3) . ?
C4 O1 1.364(3) . ?
C4 C5 1.474(4) . ?
C5 N1 1.453(3) . ?
C5 H22 0.94(3) . ?
C5 H27 1.02(3) . ?
C6 O2 1.219(3) . ?
C6 N1 1.334(3) . ?
C6 C7 1.499(3) . ?
C7 C8 1.396(4) . ?
C7 C12 1.397(3) . ?
C8 C9 1.379(4) . ?
C8 H3 0.95(2) . ?
C9 C10 1.365(4) . ?
C9 H13 0.99(3) . ?
C10 C11 1.374(4) . ?
C10 H17 1.00(3) . ?
C11 C12 1.388(3) . ?
C11 H5 1.02(3) . ?
C12 O3 1.371(3) . ?
C13 O3 1.442(3) . ?
C13 C14 1.501(3) . ?
C13 H1 0.99(2) . ?
C13 H2 0.97(3) . ?
C14 C19 1.401(3) . ?
C14 C15 1.405(3) . ?
C15 C16 1.401(3) . ?
C15 C21 1.510(4) . ?
C16 C17 1.405(3) . ?
C16 C36 1.504(4) . ?
C17 C18 1.399(3) . ?
C17 C22 1.513(4) . ?
C18 C19 1.401(3) . ?
C18 C23 1.500(4) . ?
C19 C20 1.518(4) . ?
C20 H20 0.94(4) . ?
C20 H33 0.91(4) . ?
C20 H40 0.94(4) . ?
C21 H19 0.96(4) . ?
C21 H21 0.97(3) . ?
C21 H25 0.98(4) . ?
C22 H7 0.94(4) . ?
C22 H23 1.01(5) . ?
C22 H38 0.93(5) . ?
C23 O4 1.458(3) . ?
C23 H6 0.92(3) . ?
C23 H9 0.97(3) . ?
C24 O4 1.378(3) . ?
C24 C25 1.390(4) . ?
C24 C29 1.404(4) . ?
C25 C26 1.387(5) . ?
C25 H34 0.99(3) . ?
C26 C27 1.376(6) . ?
C26 H39 0.98(4) . ?
C27 C28 1.365(5) . ?
C27 H18 1.04(4) . ?
C28 C29 1.392(4) . ?
C28 H26 0.97(3) . ?
C29 C30 1.489(4) . ?
C30 O5 1.231(3) . ?
C30 N2 1.342(4) . ?
C31 N2 1.445(4) . ?
C31 C32 1.479(5) . ?
C31 H30 1.07(4) . ?
C31 H31 1.06(4) . ?
C32 C33 1.319(6) . ?
C32 O6 1.358(5) . ?
C33 C34 1.395(11) . ?
C33 H33A 0.9300 . ?
C34 C35 1.27(2) . ?
C34 H34A 0.9300 . ?
C35 O6 1.406(13) . ?
C35 H35A 0.9300 . ?
C36 O7 1.454(3) . ?
C36 H4 1.02(3) . ?
C36 H16 0.99(3) . ?
C37 O7 1.374(3) . ?
C37 C38 1.385(4) . ?
C37 C42 1.402(3) . ?
C38 C39 1.381(4) . ?
C38 H12 0.98(3) . ?
C39 C40 1.364(4) . ?
C39 H32 0.92(3) . ?
C40 C41 1.370(4) . ?
C40 H10 0.98(3) . ?
C41 C42 1.391(4) . ?
C41 H8 0.92(3) . ?
C42 C43 1.497(4) . ?
C43 O8 1.230(3) . ?
C43 N3 1.324(3) . ?
C44 N3 1.455(4) . ?
C44 C45 1.470(4) . ?
C44 H15 1.04(3) . ?
C44 H24 0.94(3) . ?
C45 C46 1.317(4) . ?
C45 O9 1.359(4) . ?
C46 C47 1.445(6) . ?
C46 H46 0.9300 . ?
C47 C48 1.295(7) . ?
C47 H37 0.87(4) . ?
C48 O9 1.355(5) . ?
C48 H48 0.9300 . ?
N1 H14 0.85(3) . ?
N2 H36 0.89(3) . ?
N3 H11 0.84(3) . ?

loop_
_geom_torsion_atom_site_label_1
_geom_torsion_atom_site_label_2
_geom_torsion_atom_site_label_3
_geom_torsion_atom_site_label_4
_geom_torsion
_geom_torsion_site_symmetry_1
_geom_torsion_site_symmetry_2
_geom_torsion_site_symmetry_3
_geom_torsion_site_symmetry_4
_geom_torsion_publ_flag
C3 C1 C2 O1 -0.3(4) . . . . ?
C2 C1 C3 C4 1.1(4) . . . . ?
C1 C3 C4 O1 -1.4(3) . . . . ?
C1 C3 C4 C5 179.7(3) . . . . ?
C3 C4 C5 N1 118.3(4) . . . . ?
O1 C4 C5 N1 -60.5(4) . . . . ?
O2 C6 C7 C8 1.5(4) . . . . ?
N1 C6 C7 C8 -177.4(2) . . . . ?
O2 C6 C7 C12 178.4(3) . . . . ?
N1 C6 C7 C12 -0.4(4) . . . . ?
C12 C7 C8 C9 -0.3(4) . . . . ?
C6 C7 C8 C9 177.0(3) . . . . ?
C7 C8 C9 C10 1.4(4) . . . . ?
C8 C9 C10 C11 -0.8(5) . . . . ?
C9 C10 C11 C12 -0.9(4) . . . . ?
C10 C11 C12 O3 -177.9(2) . . . . ?
C10 C11 C12 C7 2.0(4) . . . . ?
C8 C7 C12 O3 178.5(2) . . . . ?
C6 C7 C12 O3 1.5(4) . . . . ?
C8 C7 C12 C11 -1.4(4) . . . . ?
C6 C7 C12 C11 -178.3(2) . . . . ?
O3 C13 C14 C19 94.7(3) . . . . ?
O3 C13 C14 C15 -87.5(3) . . . . ?
C19 C14 C15 C16 2.7(3) . . . . ?
C13 C14 C15 C16 -175.1(2) . . . . ?
C19 C14 C15 C21 -177.9(3) . . . . ?
C13 C14 C15 C21 4.4(4) . . . . ?
C14 C15 C16 C17 -3.8(3) . . . . ?
C21 C15 C16 C17 176.8(3) . . . . ?
C14 C15 C16 C36 173.3(2) . . . . ?
C21 C15 C16 C36 -6.1(4) . . . . ?
C15 C16 C17 C18 3.0(3) . . . . ?
C36 C16 C17 C18 -174.2(2) . . . . ?
C15 C16 C17 C22 -176.5(3) . . . . ?
C36 C16 C17 C22 6.3(4) . . . . ?
C16 C17 C18 C19 -1.1(3) . . . . ?
C22 C17 C18 C19 178.4(3) . . . . ?
C16 C17 C18 C23 179.7(2) . . . . ?
C22 C17 C18 C23 -0.8(4) . . . . ?
C15 C14 C19 C18 -0.7(3) . . . . ?
C13 C14 C19 C18 177.0(2) . . . . ?
C15 C14 C19 C20 178.7(3) . . . . ?
C13 C14 C19 C20 -3.6(4) . . . . ?
C17 C18 C19 C14 -0.1(3) . . . . ?
C23 C18 C19 C14 179.1(2) . . . . ?
C17 C18 C19 C20 -179.5(3) . . . . ?
C23 C18 C19 C20 -0.3(4) . . . . ?
C17 C18 C23 O4 -68.4(3) . . . . ?
C19 C18 C23 O4 112.4(3) . . . . ?
O4 C24 C25 C26 -179.4(3) . . . . ?
C29 C24 C25 C26 0.8(5) . . . . ?
C24 C25 C26 C27 0.7(6) . . . . ?
C25 C26 C27 C28 -1.5(6) . . . . ?
C26 C27 C28 C29 1.0(6) . . . . ?
C27 C28 C29 C24 0.4(5) . . . . ?
C27 C28 C29 C30 178.9(3) . . . . ?
O4 C24 C29 C28 178.9(2) . . . . ?
C25 C24 C29 C28 -1.3(4) . . . . ?
O4 C24 C29 C30 0.6(4) . . . . ?
C25 C24 C29 C30 -179.6(3) . . . . ?
C28 C29 C30 O5 -17.9(4) . . . . ?
C24 C29 C30 O5 160.4(3) . . . . ?
C28 C29 C30 N2 160.9(3) . . . . ?
C24 C29 C30 N2 -20.9(4) . . . . ?
N2 C31 C32 C33 -3.6(7) . . . . ?
N2 C31 C32 O6 179.6(3) . . . . ?
O6 C32 C33 C34 -0.3(6) . . . . ?
C31 C32 C33 C34 -177.3(6) . . . . ?
C32 C33 C34 C35 -0.6(14) . . . . ?
C33 C34 C35 O6 1.2(17) . . . . ?
C15 C16 C36 O7 104.3(3) . . . . ?
C17 C16 C36 O7 -78.5(3) . . . . ?
O7 C37 C38 C39 -179.9(3) . . . . ?
C42 C37 C38 C39 1.1(4) . . . . ?
C37 C38 C39 C40 -1.6(5) . . . . ?
C38 C39 C40 C41 0.8(6) . . . . ?
C39 C40 C41 C42 0.3(5) . . . . ?
C40 C41 C42 C37 -0.8(5) . . . . ?
C40 C41 C42 C43 179.1(3) . . . . ?
O7 C37 C42 C41 -179.0(2) . . . . ?
C38 C37 C42 C41 0.1(4) . . . . ?
O7 C37 C42 C43 1.2(4) . . . . ?
C38 C37 C42 C43 -179.8(3) . . . . ?
C41 C42 C43 O8 11.2(4) . . . . ?
C37 C42 C43 O8 -169.0(3) . . . . ?
C41 C42 C43 N3 -166.2(3) . . . . ?
C37 C42 C43 N3 13.6(4) . . . . ?
N3 C44 C45 C46 -84.7(5) . . . . ?
N3 C44 C45 O9 90.4(4) . . . . ?
O9 C45 C46 C47 3.8(4) . . . . ?
C44 C45 C46 C47 179.1(3) . . . . ?
C45 C46 C47 C48 -4.6(5) . . . . ?
C46 C47 C48 O9 3.7(6) . . . . ?
O2 C6 N1 C5 -3.1(4) . . . . ?
C7 C6 N1 C5 175.7(2) . . . . ?
C4 C5 N1 C6 -99.5(4) . . . . ?
O5 C30 N2 C31 -0.1(5) . . . . ?
C29 C30 N2 C31 -178.9(3) . . . . ?
C32 C31 N2 C30 90.6(4) . . . . ?
O8 C43 N3 C44 6.9(5) . . . . ?
C42 C43 N3 C44 -175.7(3) . . . . ?
C45 C44 N3 C43 -149.0(3) . . . . ?
C3 C4 O1 C2 1.3(3) . . . . ?
C5 C4 O1 C2 -179.7(3) . . . . ?
C1 C2 O1 C4 -0.6(4) . . . . ?
C11 C12 O3 C13 12.5(4) . . . . ?
C7 C12 O3 C13 -167.4(2) . . . . ?
C14 C13 O3 C12 168.9(2) . . . . ?
C25 C24 O4 C23 34.2(4) . . . . ?
C29 C24 O4 C23 -146.0(3) . . . . ?
C18 C23 O4 C24 150.8(2) . . . . ?
C33 C32 O6 C35 1.0(7) . . . . ?
C31 C32 O6 C35 178.6(6) . . . . ?
C34 C35 O6 C32 -1.4(14) . . . . ?
C38 C37 O7 C36 15.8(4) . . . . ?
C42 C37 O7 C36 -165.1(2) . . . . ?
C16 C36 O7 C37 164.9(2) . . . . ?
C47 C48 O9 C45 -1.5(6) . . . . ?
C46 C45 O9 C48 -1.7(4) . . . . ?
C44 C45 O9 C48 -178.0(3) . . . . ?

loop_
_cod_related_entry_id
_cod_related_entry_database
_cod_related_entry_code
1 ChemSpider 30652654
